data_4035563
loop_
_publ_author_name
'Mestre, Jordi'
'Lishchynskyi, Anton'
'Castill\'on, Sergio'
'Boutureira, Omar'

_publ_section_title
;
 Trifluoromethylation of Electron-Rich Alkenyl Iodides with
 Fluoroform-Derived &quot;Ligandless&quot; CuCF<sub>3</sub>.
;
_journal_issue 15
_journal_name_full 'The Journal of organic chemistry'
_journal_page_first 8150
_journal_page_last 8160
_journal_paper_doi 10.1021/acs.joc.8b00927
_journal_volume 83
_journal_year 2018
_chemical_formula_sum 'C14 H13 F4 N O2'
_chemical_formula_weight 303.25
_space_group_IT_number 14
_space_group_name_Hall '-P 2yn'
_space_group_name_H-M_alt 'P 1 21/n 1'
_symmetry_cell_setting monoclinic
_symmetry_space_group_name_H-M 'P 1 21/n 1'
_atom_sites_solution_hydrogens geom
_audit_creation_method SHELXL-2014
_cell_angle_alpha 90
_cell_angle_beta 90.395(3)
_cell_angle_gamma 90
_cell_formula_units_Z 4
_cell_length_a 6.9858(6)
_cell_length_b 23.733(2)
_cell_length_c 8.2231(8)
_cell_measurement_reflns_used 3859
_cell_measurement_temperature 100(2)
_cell_measurement_theta_max 30.19
_cell_measurement_theta_min 2.62
_cell_volume 1363.3(2)
_computing_cell_refinement 'Bruker APEX2 v2011.4-0'
_computing_data_collection 'Bruker APEX2 v2011.4-0'
_computing_data_reduction 'Bruker SAINT V7.60A'
_computing_molecular_graphics 'Bruker SHELXTL'
_computing_publication_material 'Bruker SHELXTL'
_computing_structure_refinement 'SHELXL-2014 (Sheldrick, 2014)'
_computing_structure_solution Sir2011
_diffrn_ambient_temperature 100(2)
_diffrn_detector_area_resol_mean 512
_diffrn_detector_type '4K CCD area detector APEX II'
_diffrn_measured_fraction_theta_full 0.994
_diffrn_measured_fraction_theta_max 0.977
_diffrn_measurement_device_type 'APEX DUO Kappa 4-axis goniometer'
_diffrn_measurement_method
;
 Fullsphere data collection, phi and omega scans
;
_diffrn_measurement_specimen_support 'magnetic support with MicroMount'
_diffrn_radiation_monochromator 'Quazar MX Multilayer Optics'
_diffrn_radiation_type MoK\a
_diffrn_radiation_wavelength 0.71073
_diffrn_reflns_av_R_equivalents 0.0308
_diffrn_reflns_av_unetI/netI 0.0346
_diffrn_reflns_Laue_measured_fraction_full 0.994
_diffrn_reflns_Laue_measured_fraction_max 0.977
_diffrn_reflns_limit_h_max 6
_diffrn_reflns_limit_h_min -9
_diffrn_reflns_limit_k_max 29
_diffrn_reflns_limit_k_min -33
_diffrn_reflns_limit_l_max 10
_diffrn_reflns_limit_l_min -11
_diffrn_reflns_number 11964
_diffrn_reflns_point_group_measured_fraction_full 0.994
_diffrn_reflns_point_group_measured_fraction_max 0.977
_diffrn_reflns_theta_full 25.242
_diffrn_reflns_theta_max 30.283
_diffrn_reflns_theta_min 1.716
_diffrn_source 'Microfocus source E025 IuS'
_diffrn_source_current 0.6
_diffrn_source_power 50
_diffrn_source_size '0.2 mm x 0.2 mm fine focus'
_diffrn_source_type 'Bruker APEX DUO'
_exptl_absorpt_coefficient_mu 0.135
_exptl_absorpt_correction_T_max 0.987
_exptl_absorpt_correction_T_min 0.93
_exptl_absorpt_correction_type empirical
_exptl_absorpt_process_details
; 
 SADABS Version 2008/1 Bruker-Nonius
 Blessing, Acta Cryst. (1995) A51 33-38
;
_exptl_crystal_colour colourless
_exptl_crystal_density_diffrn 1.477
_exptl_crystal_description block
_exptl_crystal_F_000 624
_exptl_crystal_size_max 0.60
_exptl_crystal_size_mid 0.25
_exptl_crystal_size_min 0.10
_refine_diff_density_max 0.488
_refine_diff_density_min -0.323
_refine_diff_density_rms 0.057
_refine_ls_extinction_method none
_refine_ls_goodness_of_fit_ref 1.040
_refine_ls_hydrogen_treatment constr
_refine_ls_matrix_type full
_refine_ls_number_parameters 220
_refine_ls_number_reflns 3977
_refine_ls_number_restraints 51
_refine_ls_restrained_S_all 1.123
_refine_ls_R_factor_all 0.0634
_refine_ls_R_factor_gt 0.0479
_refine_ls_shift/su_max 0.001
_refine_ls_shift/su_mean 0.000
_refine_ls_structure_factor_coef Fsqd
_refine_ls_weighting_details 'w=1/[\s^2^(Fo^2^)+(0.0445P)^2^+0.9919P] where P=(Fo^2^+2Fc^2^)/3'
_refine_ls_weighting_scheme calc
_refine_ls_wR_factor_gt 0.1123
_refine_ls_wR_factor_ref 0.1208
_reflns_Friedel_coverage 0.000
_reflns_number_gt 3128
_reflns_number_total 3977
_reflns_threshold_expression 'I > 2\s(I)'
_cod_data_source_file jo8b00927_si_003.cif
_cod_data_source_block mo_JMV03_34_0m
_cod_depositor_comments
;
The following automatic conversions were performed:

data item '_symmetry_cell_setting' value 'Monoclinic' was changed to
'monoclinic' in accordance with the
/home/data/users/saulius/crontab/automatic-downloads/current/ACS/lib/dictionaries/cif_core.dic
dictionary named 'cif_core.dic' version 2.4.2 last updated on
2011-04-26.

Automatic conversion script
Id: cif_fix_values 6909 2019-04-08 15:41:33Z antanas 
;
_cod_original_sg_symbol_H-M P2(1)/n
_cod_database_code 4035563
_shelx_space_group_comment
;
The symmetry employed for this shelxl refinement is uniquely defined
by the following loop, which should always be used as a source of
symmetry information in preference to the above space-group names.
They are only intended as comments.
;
_shelx_estimated_absorpt_t_min 0.923
_shelx_estimated_absorpt_t_max 0.987
_shelxl_version_number 2014-3

loop_
_space_group_symop_operation_xyz
'x, y, z'
'-x+1/2, y+1/2, -z+1/2'
'-x, -y, -z'
'x-1/2, -y-1/2, z-1/2'

loop_
_atom_site_label
_atom_site_type_symbol
_atom_site_fract_x
_atom_site_fract_y
_atom_site_fract_z
_atom_site_U_iso_or_equiv
_atom_site_adp_type
_atom_site_occupancy
_atom_site_site_symmetry_order
_atom_site_calc_flag
_atom_site_refinement_flags_posn
_atom_site_refinement_flags_adp
_atom_site_refinement_flags_occupancy
_atom_site_disorder_assembly
_atom_site_disorder_group
N1 N 0.81992(17) 0.97715(5) 0.30696(13) 0.0121(2) Uani 1 1 d . . . . .
O1 O 0.91163(16) 0.92507(4) 0.08757(13) 0.0188(2) Uani 1 1 d . . . . .
O2 O 0.79335(16) 0.88318(4) 0.31457(12) 0.0176(2) Uani 1 1 d . . . . .
C1 C 0.8326(2) 1.02813(6) 0.22523(16) 0.0131(3) Uani 1 1 d . . . . .
H1 H 0.8695 1.0327 0.1150 0.016 Uiso 1 1 calc R U . . .
C2 C 0.7838(2) 1.07050(5) 0.32792(16) 0.0133(3) Uani 1 1 d D . . . .
C3 C 0.7402(2) 1.04637(6) 0.48429(16) 0.0127(3) Uani 1 1 d . . . . .
C4 C 0.76309(19) 0.98763(6) 0.46869(16) 0.0119(3) Uani 1 1 d . . . . .
C5 C 0.7323(2) 0.95126(6) 0.59914(16) 0.0140(3) Uani 1 1 d . . . . .
H5 H 0.7495 0.9117 0.5880 0.017 Uiso 1 1 calc R U . . .
C6 C 0.6754(2) 0.97475(6) 0.74616(17) 0.0157(3) Uani 1 1 d . . . . .
H6 H 0.6538 0.9513 0.8380 0.019 Uiso 1 1 calc R U . . .
C7 C 0.6504(2) 1.03269(6) 0.75764(16) 0.0154(3) Uani 1 1 d . . . . .
C8 C 0.6820(2) 1.06963(6) 0.63209(17) 0.0148(3) Uani 1 1 d . . . . .
H8 H 0.6651 1.1091 0.6451 0.018 Uiso 1 1 calc R U . . .
C9 C 0.7759(2) 1.13120(6) 0.28382(17) 0.0190(3) Uani 1 1 d D . . . .
C10 C 0.8483(2) 0.92614(6) 0.22331(17) 0.0142(3) Uani 1 1 d . . . . .
C11 C 0.8000(2) 0.82439(6) 0.25005(19) 0.0203(3) Uani 1 1 d . . . . .
C12 C 0.7091(3) 0.79145(7) 0.3880(2) 0.0276(4) Uani 1 1 d . . . . .
H12A H 0.7830 0.7974 0.4882 0.041 Uiso 1 1 calc R U . . .
H12B H 0.7083 0.7512 0.3609 0.041 Uiso 1 1 calc R U . . .
H12C H 0.5774 0.8045 0.4037 0.041 Uiso 1 1 calc R U . . .
C13 C 1.0070(3) 0.80714(7) 0.2257(2) 0.0254(3) Uani 1 1 d . . . . .
H13A H 1.0647 0.8310 0.1422 0.038 Uiso 1 1 calc R U . . .
H13B H 1.0121 0.7677 0.1910 0.038 Uiso 1 1 calc R U . . .
H13C H 1.0777 0.8115 0.3282 0.038 Uiso 1 1 calc R U . . .
C14 C 0.6810(3) 0.81997(7) 0.0950(2) 0.0303(4) Uani 1 1 d . . . . .
H14A H 0.5543 0.8364 0.1132 0.045 Uiso 1 1 calc R U . . .
H14B H 0.6670 0.7803 0.0645 0.045 Uiso 1 1 calc R U . . .
H14C H 0.7451 0.8404 0.0072 0.045 Uiso 1 1 calc R U . . .
F1 F 0.58970(14) 1.05398(4) 0.90229(10) 0.0217(2) Uani 1 1 d . . . . .
F2 F 0.6318(5) 1.15785(14) 0.3508(4) 0.0319(7) Uani 0.5 1 d D U P A 1
F3 F 0.7652(5) 1.13903(18) 0.1237(4) 0.0216(7) Uani 0.5 1 d D U P A 1
F4 F 0.9357(4) 1.15935(15) 0.3375(4) 0.0330(8) Uani 0.5 1 d D U P A 1
F2' F 0.5921(4) 1.15124(15) 0.3014(4) 0.0327(8) Uani 0.5 1 d D U P A 2
F3' F 0.8248(5) 1.14065(19) 0.1314(4) 0.0272(8) Uani 0.5 1 d D U P A 2
F4' F 0.8810(5) 1.16332(15) 0.3775(4) 0.0362(8) Uani 0.5 1 d D U P A 2

loop_
_atom_site_aniso_label
_atom_site_aniso_U_11
_atom_site_aniso_U_22
_atom_site_aniso_U_33
_atom_site_aniso_U_23
_atom_site_aniso_U_13
_atom_site_aniso_U_12
N1 0.0147(6) 0.0117(5) 0.0099(5) 0.0004(4) 0.0028(4) 0.0003(4)
O1 0.0263(6) 0.0161(5) 0.0139(5) -0.0010(4) 0.0060(4) 0.0011(4)
O2 0.0272(6) 0.0103(4) 0.0153(5) -0.0011(4) 0.0062(4) -0.0011(4)
C1 0.0143(6) 0.0130(6) 0.0121(6) 0.0021(5) 0.0023(5) -0.0003(5)
C2 0.0153(7) 0.0125(6) 0.0122(6) 0.0013(5) 0.0023(5) 0.0005(5)
C3 0.0119(6) 0.0142(6) 0.0120(6) 0.0007(5) 0.0010(5) 0.0002(5)
C4 0.0111(6) 0.0147(6) 0.0098(6) -0.0001(4) 0.0013(5) 0.0002(5)
C5 0.0140(6) 0.0150(6) 0.0128(6) 0.0015(5) 0.0003(5) -0.0001(5)
C6 0.0152(7) 0.0202(7) 0.0116(6) 0.0031(5) 0.0005(5) -0.0001(5)
C7 0.0140(7) 0.0222(7) 0.0101(6) -0.0022(5) 0.0004(5) 0.0008(5)
C8 0.0150(7) 0.0153(6) 0.0140(6) -0.0021(5) 0.0008(5) 0.0012(5)
C9 0.0255(8) 0.0188(7) 0.0127(6) 0.0002(5) 0.0038(6) 0.0019(6)
C10 0.0154(7) 0.0130(6) 0.0143(6) 0.0003(5) 0.0012(5) 0.0007(5)
C11 0.0310(8) 0.0101(6) 0.0199(7) -0.0033(5) 0.0064(6) -0.0010(6)
C12 0.0400(10) 0.0135(7) 0.0295(8) -0.0006(6) 0.0122(7) -0.0046(7)
C13 0.0335(9) 0.0168(7) 0.0261(8) -0.0005(6) 0.0085(7) 0.0043(6)
C14 0.0412(11) 0.0204(8) 0.0293(9) -0.0065(6) -0.0050(8) -0.0030(7)
F1 0.0270(5) 0.0273(5) 0.0111(4) -0.0039(3) 0.0045(3) 0.0027(4)
F2 0.0410(14) 0.0229(11) 0.0322(13) 0.0018(10) 0.0163(11) 0.0132(10)
F3 0.0318(15) 0.0172(10) 0.0158(10) 0.0049(7) -0.0011(10) 0.0003(12)
F4 0.0358(14) 0.0194(11) 0.0438(15) 0.0033(10) -0.0060(11) -0.0093(10)
F2' 0.0328(13) 0.0232(12) 0.0421(15) 0.0074(11) 0.0043(11) 0.0100(10)
F3' 0.0375(16) 0.0210(11) 0.0232(12) 0.0048(9) 0.0131(11) 0.0022(13)
F4' 0.0520(16) 0.0217(11) 0.0347(13) -0.0033(10) -0.0054(12) -0.0084(12)

loop_
_atom_type_symbol
_atom_type_description
_atom_type_scat_dispersion_real
_atom_type_scat_dispersion_imag
_atom_type_scat_source
C C 0.0033 0.0016 'International Tables Vol C Tables 4.2.6.8 and 6.1.1.4'
H H 0.0000 0.0000 'International Tables Vol C Tables 4.2.6.8 and 6.1.1.4'
N N 0.0061 0.0033 'International Tables Vol C Tables 4.2.6.8 and 6.1.1.4'
O O 0.0106 0.0060 'International Tables Vol C Tables 4.2.6.8 and 6.1.1.4'
F F 0.0171 0.0103 'International Tables Vol C Tables 4.2.6.8 and 6.1.1.4'

loop_
_geom_angle_atom_site_label_1
_geom_angle_atom_site_label_2
_geom_angle_atom_site_label_3
_geom_angle
C1 N1 C10 120.25(11)
C1 N1 C4 108.77(11)
C10 N1 C4 130.79(11)
C10 O2 C11 120.53(11)
C2 C1 N1 109.11(12)
C1 C2 C3 108.42(12)
C1 C2 C9 125.10(12)
C3 C2 C9 126.48(12)
C8 C3 C4 120.25(12)
C8 C3 C2 133.08(13)
C4 C3 C2 106.67(11)
C5 C4 C3 121.60(12)
C5 C4 N1 131.37(13)
C3 C4 N1 107.03(11)
C6 C5 C4 117.82(13)
C7 C6 C5 119.49(13)
F1 C7 C8 118.16(13)
F1 C7 C6 117.79(12)
C8 C7 C6 124.05(13)
C7 C8 C3 116.78(13)
F4' C9 F3' 108.2(3)
F2 C9 F3 108.0(2)
F2 C9 F4 104.8(2)
F3 C9 F4 106.9(2)
F4' C9 F2' 104.9(2)
F3' C9 F2' 106.8(2)
F4' C9 C2 113.7(2)
F2 C9 C2 113.07(19)
F3' C9 C2 112.7(2)
F3 C9 C2 112.2(2)
F4 C9 C2 111.38(19)
F2' C9 C2 110.00(19)
O1 C10 O2 128.23(13)
O1 C10 N1 121.70(13)
O2 C10 N1 110.06(12)
O2 C11 C13 109.33(13)
O2 C11 C12 101.61(12)
C13 C11 C12 111.28(14)
O2 C11 C14 110.12(13)
C13 C11 C14 112.75(14)
C12 C11 C14 111.18(15)

loop_
_geom_bond_atom_site_label_1
_geom_bond_atom_site_label_2
_geom_bond_distance
N1 C1 1.3872(17)
N1 C10 1.4070(17)
N1 C4 1.4126(16)
O1 C10 1.2038(17)
O2 C10 1.3244(17)
O2 C11 1.4935(17)
C1 C2 1.3580(19)
C2 C3 1.4421(18)
C2 C9 1.4866(19)
C3 C8 1.3979(19)
C3 C4 1.4091(19)
C4 C5 1.3948(18)
C5 C6 1.3917(19)
C6 C7 1.389(2)
C7 F1 1.3627(16)
C7 C8 1.374(2)
C9 F4' 1.306(3)
C9 F2 1.313(3)
C9 F3' 1.320(4)
C9 F3 1.331(3)
C9 F4 1.372(3)
C9 F2' 1.378(3)
C11 C13 1.517(2)
C11 C12 1.520(2)
C11 C14 1.521(2)

loop_
_geom_torsion_atom_site_label_1
_geom_torsion_atom_site_label_2
_geom_torsion_atom_site_label_3
_geom_torsion_atom_site_label_4
_geom_torsion
C10 N1 C1 C2 174.83(13)
C4 N1 C1 C2 -0.75(16)
N1 C1 C2 C3 0.92(16)
N1 C1 C2 C9 -178.59(13)
C1 C2 C3 C8 -179.60(15)
C9 C2 C3 C8 -0.1(3)
C1 C2 C3 C4 -0.75(16)
C9 C2 C3 C4 178.75(14)
C8 C3 C4 C5 -1.2(2)
C2 C3 C4 C5 179.80(13)
C8 C3 C4 N1 179.31(12)
C2 C3 C4 N1 0.29(15)
C1 N1 C4 C5 -179.18(15)
C10 N1 C4 C5 5.9(3)
C1 N1 C4 C3 0.26(15)
C10 N1 C4 C3 -174.69(14)
C3 C4 C5 C6 0.8(2)
N1 C4 C5 C6 -179.83(14)
C4 C5 C6 C7 0.4(2)
C5 C6 C7 F1 178.27(12)
C5 C6 C7 C8 -1.3(2)
F1 C7 C8 C3 -178.66(12)
C6 C7 C8 C3 0.9(2)
C4 C3 C8 C7 0.3(2)
C2 C3 C8 C7 179.05(15)
C1 C2 C9 F4' -124.6(2)
C3 C2 C9 F4' 56.0(3)
C1 C2 C9 F2 141.4(2)
C3 C2 C9 F2 -38.0(3)
C1 C2 C9 F3' -0.9(3)
C3 C2 C9 F3' 179.6(2)
C1 C2 C9 F3 18.9(3)
C3 C2 C9 F3 -160.5(2)
C1 C2 C9 F4 -100.9(2)
C3 C2 C9 F4 79.7(2)
C1 C2 C9 F2' 118.1(2)
C3 C2 C9 F2' -61.3(2)
C11 O2 C10 O1 -2.0(2)
C11 O2 C10 N1 176.99(12)
C1 N1 C10 O1 11.3(2)
C4 N1 C10 O1 -174.22(14)
C1 N1 C10 O2 -167.74(12)
C4 N1 C10 O2 6.7(2)
C10 O2 C11 C13 67.17(17)
C10 O2 C11 C12 -175.14(14)
C10 O2 C11 C14 -57.23(19)
